data_4080121
loop_
_publ_author_name
'Murugesapandian, Balasubramanian'
'Kuzdrowska, Magdalena'
'Gamer, Michael T.'
'Hartenstein, Larissa'
'Roesky, Peter W.'

_publ_section_title
;
 (Iminophosphoranyl)(thiophosphoranyl)methanide
 {CH(PPh2NSiMe3)(Ph2PS)}&#x2212;as a Ligand in Rare-Earth-Element
 Chemistry
;
_journal_issue 5
_journal_name_full Organometallics
_journal_page_first 1500
_journal_page_last 1506
_journal_paper_doi 10.1021/om400001e
_journal_volume 32
_journal_year 2013
_chemical_formula_moiety 'C56 H60 K2 N2 P4 S2 Si2'
_chemical_formula_sum 'C56 H60 K2 N2 P4 S2 Si2'
_chemical_formula_weight 1083.44
_chemical_name_systematic
; 
 ? 
;
_space_group_IT_number 14
_symmetry_cell_setting monoclinic
_symmetry_Int_Tables_number 14
_symmetry_space_group_name_Hall '-P 2yn'
_symmetry_space_group_name_H-M 'P 1 21/n 1'
_atom_sites_solution_hydrogens geom
_atom_sites_solution_primary direct
_atom_sites_solution_secondary difmap
_audit_creation_method SHELXL-97
_cell_angle_alpha 90.00
_cell_angle_beta 97.621(4)
_cell_angle_gamma 90.00
_cell_formula_units_Z 2
_cell_length_a 11.5785(5)
_cell_length_b 14.3272(5)
_cell_length_c 16.7733(8)
_cell_measurement_reflns_used 7918
_cell_measurement_temperature 150(2)
_cell_measurement_theta_max 27.21
_cell_measurement_theta_min 1.88
_cell_volume 2757.9(2)
_computing_cell_refinement 'STOE X-AREA, PLATON (A.L.Spek, 2005)'
_computing_data_collection 'STOE X-AREA'
_computing_data_reduction 'STOE X-RED, PLATON (A.L.Spek, 2005)'
_computing_molecular_graphics
;
O. V. Dolomanov, L. J. Bourhis, R. J. Gildea, J. A. K. Howard and H. Puschmann,
OLEX2: a complete structure solution, refinement and analysis program.
J. Appl. Cryst. (2009). 42, 339-341.
;
_computing_publication_material
;
O. V. Dolomanov, L. J. Bourhis, R. J. Gildea, J. A. K. Howard and H. Puschmann,
OLEX2: a complete structure solution, refinement and analysis program.
J. Appl. Cryst. (2009). 42, 339-341.
;
_computing_structure_refinement 'SHELXL-97 (Sheldrick, 1997)'
_computing_structure_solution 'SHELXS-97 (Sheldrick, 1997)'
_diffrn_ambient_temperature 150(2)
_diffrn_measured_fraction_theta_full 0.997
_diffrn_measured_fraction_theta_max 0.997
_diffrn_measurement_device_type 'STOE IPDS 2'
_diffrn_measurement_method 'area detector'
_diffrn_radiation_monochromator graphite
_diffrn_radiation_source 'fine-focus sealed tube'
_diffrn_radiation_type MoK\a
_diffrn_radiation_wavelength 0.71073
_diffrn_reflns_av_R_equivalents 0.0769
_diffrn_reflns_av_sigmaI/netI 0.1110
_diffrn_reflns_limit_h_max 13
_diffrn_reflns_limit_h_min -13
_diffrn_reflns_limit_k_max 17
_diffrn_reflns_limit_k_min -17
_diffrn_reflns_limit_l_max 20
_diffrn_reflns_limit_l_min -20
_diffrn_reflns_number 17297
_diffrn_reflns_theta_full 25.29
_diffrn_reflns_theta_max 25.29
_diffrn_reflns_theta_min 1.88
_exptl_absorpt_coefficient_mu 0.446
_exptl_absorpt_correction_T_max 0.9649
_exptl_absorpt_correction_T_min 0.9234
_exptl_absorpt_correction_type integration
_exptl_absorpt_process_details 'STOE X-RED & X-SHAPE'
_exptl_crystal_colour colourless
_exptl_crystal_density_diffrn 1.305
_exptl_crystal_density_method 'not measured'
_exptl_crystal_description prism
_exptl_crystal_F_000 1136
_exptl_crystal_size_max 0.213
_exptl_crystal_size_mid 0.156
_exptl_crystal_size_min 0.124
_refine_diff_density_max 0.251
_refine_diff_density_min -0.271
_refine_diff_density_rms 0.050
_refine_ls_extinction_method none
_refine_ls_goodness_of_fit_ref 0.803
_refine_ls_hydrogen_treatment mixed
_refine_ls_matrix_type full
_refine_ls_number_parameters 398
_refine_ls_number_reflns 4994
_refine_ls_number_restraints 0
_refine_ls_restrained_S_all 0.803
_refine_ls_R_factor_all 0.0898
_refine_ls_R_factor_gt 0.0403
_refine_ls_shift/su_max 0.001
_refine_ls_shift/su_mean 0.000
_refine_ls_structure_factor_coef Fsqd
_refine_ls_weighting_details 'calc w=1/[\s^2^(Fo^2^)+(0.0090P)^2^+0.0000P] where P=(Fo^2^+2Fc^2^)/3'
_refine_ls_weighting_scheme calc
_refine_ls_wR_factor_gt 0.0501
_refine_ls_wR_factor_ref 0.0570
_reflns_number_gt 3047
_reflns_number_total 4994
_reflns_threshold_expression >2sigma(I)
_cod_data_source_file om400001e_si_001.cif
_cod_data_source_block 1
_cod_original_sg_symbol_H-M 'P 21/n'
_cod_database_code 4080121

loop_
_symmetry_equiv_pos_as_xyz
'x, y, z'
'-x+1/2, y+1/2, -z+1/2'
'-x, -y, -z'
'x-1/2, -y-1/2, z-1/2'

loop_
_atom_site_label
_atom_site_type_symbol
_atom_site_fract_x
_atom_site_fract_y
_atom_site_fract_z
_atom_site_U_iso_or_equiv
_atom_site_adp_type
_atom_site_occupancy
_atom_site_symmetry_multiplicity
_atom_site_calc_flag
K K 0.51641(6) 1.01056(4) 0.11830(4) 0.02995(17) Uani 1 1 d
S S 0.38884(7) 0.85326(5) 0.00920(5) 0.02848(18) Uani 1 1 d
P1 P 0.48422(6) 0.75845(5) 0.07758(5) 0.02341(18) Uani 1 1 d
P2 P 0.72408(6) 0.82101(5) 0.04997(4) 0.02165(17) Uani 1 1 d
Si Si 0.82061(7) 0.96109(6) 0.17407(5) 0.0288(2) Uani 1 1 d
N N 0.72217(19) 0.91059(15) 0.10394(13) 0.0231(5) Uani 1 1 d
C1 C 0.6240(2) 0.7364(2) 0.06269(18) 0.0252(7) Uani 1 1 d
H1 H 0.632(2) 0.6833(18) 0.0447(15) 0.019(8) Uiso 1 1 d
C2 C 0.4768(2) 0.79010(17) 0.18284(18) 0.0250(7) Uani 1 1 d
C3 C 0.5769(3) 0.7881(2) 0.2390(2) 0.0376(8) Uani 1 1 d
H3 H 0.648(3) 0.770(2) 0.2207(18) 0.045 Uiso 1 1 d
C4 C 0.5703(3) 0.8110(3) 0.3185(2) 0.0462(9) Uani 1 1 d
H4 H 0.643(3) 0.813(2) 0.355(2) 0.055 Uiso 1 1 d
C5 C 0.4656(4) 0.8350(2) 0.3432(2) 0.0453(9) Uani 1 1 d
H5 H 0.463(3) 0.857(2) 0.398(2) 0.054 Uiso 1 1 d
C6 C 0.3675(3) 0.8362(2) 0.2879(2) 0.0447(9) Uani 1 1 d
H6 H 0.296(3) 0.849(2) 0.305(2) 0.054 Uiso 1 1 d
C7 C 0.3717(3) 0.8135(2) 0.2087(2) 0.0368(8) Uani 1 1 d
H7 H 0.309(3) 0.816(2) 0.1702(19) 0.044 Uiso 1 1 d
C8 C 0.4105(2) 0.64624(18) 0.06605(17) 0.0228(6) Uani 1 1 d
C9 C 0.4088(3) 0.5860(2) 0.13037(19) 0.0285(7) Uani 1 1 d
H9 H 0.444(3) 0.6035(19) 0.1769(18) 0.034 Uiso 1 1 d
C10 C 0.3510(3) 0.5014(2) 0.1208(2) 0.0316(7) Uani 1 1 d
H10 H 0.348(2) 0.4635(19) 0.1719(18) 0.038 Uiso 1 1 d
C11 C 0.2960(3) 0.4754(2) 0.0470(2) 0.0336(8) Uani 1 1 d
H11 H 0.254(3) 0.419(2) 0.0427(18) 0.040 Uiso 1 1 d
C12 C 0.3002(3) 0.5334(2) -0.0179(2) 0.0397(9) Uani 1 1 d
H12 H 0.262(3) 0.510(2) -0.0695(19) 0.048 Uiso 1 1 d
C13 C 0.3565(3) 0.6185(2) -0.0085(2) 0.0354(8) Uani 1 1 d
H13 H 0.354(2) 0.663(2) -0.0539(18) 0.043 Uiso 1 1 d
C14 C 0.7076(2) 0.85776(19) -0.05557(17) 0.0233(6) Uani 1 1 d
C15 C 0.6474(3) 0.8029(2) -0.11600(18) 0.0280(7) Uani 1 1 d
H15 H 0.607(2) 0.747(2) -0.0999(16) 0.034 Uiso 1 1 d
C16 C 0.6393(3) 0.8296(2) -0.19607(18) 0.0354(8) Uani 1 1 d
H16 H 0.597(3) 0.795(2) -0.2366(18) 0.042 Uiso 1 1 d
C17 C 0.6926(3) 0.9111(2) -0.2169(2) 0.0334(8) Uani 1 1 d
H17 H 0.686(3) 0.927(2) -0.2694(19) 0.040 Uiso 1 1 d
C18 C 0.7528(3) 0.9660(2) -0.15771(19) 0.0313(8) Uani 1 1 d
H18 H 0.787(3) 1.022(2) -0.1713(18) 0.038 Uiso 1 1 d
C19 C 0.7589(3) 0.9407(2) -0.07754(18) 0.0265(7) Uani 1 1 d
H19 H 0.797(2) 0.9806(18) -0.0357(17) 0.032 Uiso 1 1 d
C20 C 0.8651(2) 0.76080(19) 0.05853(16) 0.0218(6) Uani 1 1 d
C21 C 0.9603(3) 0.8019(2) 0.03070(19) 0.0287(7) Uani 1 1 d
H21 H 0.953(2) 0.8599(19) 0.0024(17) 0.034 Uiso 1 1 d
C22 C 1.0683(3) 0.7583(2) 0.04142(19) 0.0321(8) Uani 1 1 d
H22 H 1.125(3) 0.7875(19) 0.0248(19) 0.039 Uiso 1 1 d
C23 C 1.0813(3) 0.6726(2) 0.07749(19) 0.0340(8) Uani 1 1 d
H23 H 1.150(3) 0.641(2) 0.0839(18) 0.041 Uiso 1 1 d
C24 C 0.9877(3) 0.6302(2) 0.1047(2) 0.0338(8) Uani 1 1 d
H24 H 0.992(3) 0.572(2) 0.1279(18) 0.041 Uiso 1 1 d
C25 C 0.8799(3) 0.6751(2) 0.09644(18) 0.0269(7) Uani 1 1 d
H25 H 0.818(2) 0.6451(18) 0.1204(16) 0.032 Uiso 1 1 d
C26 C 0.7434(3) 1.0408(3) 0.2389(2) 0.0434(9) Uani 1 1 d
HA H 0.704(3) 1.097(2) 0.211(2) 0.065 Uiso 1 1 d
H26 H 0.797(3) 1.065(2) 0.280(2) 0.065 Uiso 1 1 d
HB H 0.685(3) 1.004(3) 0.259(2) 0.065 Uiso 1 1 d
C27 C 0.9053(4) 0.8765(3) 0.2433(2) 0.0482(10) Uani 1 1 d
H27A H 0.862(3) 0.831(3) 0.262(2) 0.072 Uiso 1 1 d
H27B H 0.948(3) 0.906(2) 0.291(2) 0.072 Uiso 1 1 d
H27C H 0.964(3) 0.848(2) 0.214(2) 0.072 Uiso 1 1 d
C28 C 0.9252(3) 1.0382(3) 0.1280(2) 0.0435(9) Uani 1 1 d
H28A H 0.978(3) 1.001(2) 0.098(2) 0.065 Uiso 1 1 d
H28B H 0.976(3) 1.071(2) 0.166(2) 0.065 Uiso 1 1 d
H28C H 0.884(3) 1.076(2) 0.095(2) 0.065 Uiso 1 1 d

loop_
_atom_site_aniso_label
_atom_site_aniso_U_11
_atom_site_aniso_U_22
_atom_site_aniso_U_33
_atom_site_aniso_U_23
_atom_site_aniso_U_13
_atom_site_aniso_U_12
K 0.0286(4) 0.0297(4) 0.0322(4) -0.0007(3) 0.0063(3) 0.0032(3)
S 0.0260(4) 0.0277(4) 0.0318(5) 0.0055(4) 0.0041(3) 0.0021(3)
P1 0.0223(4) 0.0228(4) 0.0258(4) 0.0010(3) 0.0057(3) -0.0005(3)
P2 0.0194(4) 0.0230(4) 0.0233(4) 0.0011(3) 0.0057(3) 0.0015(3)
Si 0.0277(5) 0.0311(5) 0.0276(5) -0.0031(4) 0.0037(4) -0.0009(4)
N 0.0218(13) 0.0254(13) 0.0229(13) -0.0002(11) 0.0064(10) 0.0008(10)
C1 0.0262(16) 0.0213(17) 0.0286(17) -0.0038(14) 0.0056(13) 0.0006(13)
C2 0.0277(17) 0.0195(15) 0.0288(17) -0.0013(13) 0.0072(14) -0.0051(12)
C3 0.036(2) 0.045(2) 0.032(2) 0.0017(15) 0.0067(17) -0.0049(16)
C4 0.047(2) 0.064(2) 0.0275(19) -0.0031(18) 0.0035(17) -0.012(2)
C5 0.070(3) 0.039(2) 0.0286(19) -0.0032(16) 0.0142(19) -0.0014(19)
C6 0.053(2) 0.047(2) 0.037(2) -0.0027(17) 0.0200(19) 0.0146(19)
C7 0.0337(19) 0.0421(19) 0.036(2) 0.0039(17) 0.0091(15) 0.0115(16)
C8 0.0190(15) 0.0229(15) 0.0277(17) -0.0028(14) 0.0067(13) 0.0031(12)
C9 0.0257(18) 0.0305(18) 0.0272(18) 0.0022(15) -0.0034(14) -0.0047(14)
C10 0.0292(17) 0.0276(17) 0.039(2) 0.0042(15) 0.0074(15) -0.0006(14)
C11 0.0345(19) 0.0260(17) 0.042(2) -0.0093(16) 0.0128(16) -0.0026(14)
C12 0.057(2) 0.034(2) 0.0281(19) -0.0138(16) 0.0051(17) -0.0109(17)
C13 0.046(2) 0.0325(19) 0.028(2) 0.0003(14) 0.0086(17) -0.0068(15)
C14 0.0158(14) 0.0300(16) 0.0250(16) -0.0009(14) 0.0061(12) 0.0058(13)
C15 0.0297(17) 0.0255(17) 0.0294(18) -0.0008(14) 0.0060(14) 0.0000(13)
C16 0.043(2) 0.0377(19) 0.0245(19) -0.0050(15) 0.0007(15) 0.0002(16)
C17 0.0350(19) 0.043(2) 0.0230(18) 0.0049(16) 0.0076(16) 0.0051(16)
C18 0.0267(18) 0.0329(18) 0.035(2) 0.0103(16) 0.0086(15) -0.0006(14)
C19 0.0250(17) 0.0284(17) 0.0255(17) 0.0017(14) 0.0010(14) 0.0000(13)
C20 0.0208(15) 0.0258(16) 0.0186(15) -0.0017(13) 0.0023(12) 0.0028(12)
C21 0.0260(17) 0.0306(17) 0.0310(18) 0.0042(14) 0.0089(14) 0.0034(14)
C22 0.0229(17) 0.045(2) 0.0297(18) 0.0076(16) 0.0093(14) 0.0024(15)
C23 0.0242(17) 0.046(2) 0.0314(18) 0.0000(16) 0.0033(14) 0.0139(16)
C24 0.034(2) 0.0305(18) 0.036(2) 0.0042(15) -0.0019(16) 0.0055(15)
C25 0.0260(17) 0.0272(17) 0.0277(17) -0.0009(14) 0.0039(13) -0.0034(14)
C26 0.041(2) 0.046(2) 0.041(2) -0.0150(18) 0.0006(18) -0.0067(18)
C27 0.049(3) 0.051(3) 0.041(2) -0.0055(18) -0.010(2) -0.0022(18)
C28 0.037(2) 0.045(2) 0.049(3) -0.0117(18) 0.0055(18) -0.0137(17)

loop_
_atom_type_symbol
_atom_type_description
_atom_type_scat_dispersion_real
_atom_type_scat_dispersion_imag
_atom_type_scat_source
C C 0.0033 0.0016 'International Tables Vol C Tables 4.2.6.8 and 6.1.1.4'
H H 0.0000 0.0000 'International Tables Vol C Tables 4.2.6.8 and 6.1.1.4'
N N 0.0061 0.0033 'International Tables Vol C Tables 4.2.6.8 and 6.1.1.4'
Si Si 0.0817 0.0704 'International Tables Vol C Tables 4.2.6.8 and 6.1.1.4'
P P 0.1023 0.0942 'International Tables Vol C Tables 4.2.6.8 and 6.1.1.4'
S S 0.1246 0.1234 'International Tables Vol C Tables 4.2.6.8 and 6.1.1.4'
K K 0.2009 0.2494 'International Tables Vol C Tables 4.2.6.8 and 6.1.1.4'

loop_
_geom_angle_atom_site_label_1
_geom_angle_atom_site_label_2
_geom_angle_atom_site_label_3
_geom_angle
_geom_angle_site_symmetry_1
_geom_angle_site_symmetry_3
N K S 85.59(5) . .
N K S 83.33(5) . 3_675
S K S 102.98(3) . 3_675
N K C19 155.40(7) . 3_675
S K C19 70.08(6) . 3_675
S K C19 98.19(6) 3_675 3_675
N K C14 155.56(7) . 3_675
S K C14 86.26(5) . 3_675
S K C14 76.12(5) 3_675 3_675
C19 K C14 24.82(7) 3_675 3_675
N K C15 155.37(7) . 3_675
S K C15 110.57(6) . 3_675
S K C15 75.14(6) 3_675 3_675
C19 K C15 43.18(8) 3_675 3_675
C14 K C15 24.61(7) 3_675 3_675
N K C18 154.70(7) . 3_675
S K C18 78.79(6) . 3_675
S K C18 119.40(6) 3_675 3_675
C19 K C18 24.47(7) 3_675 3_675
C14 K C18 43.31(7) 3_675 3_675
C15 K C18 49.90(8) 3_675 3_675
N K C16 154.43(8) . 3_675
S K C16 119.32(6) . 3_675
S K C16 95.46(6) 3_675 3_675
C19 K C16 50.15(8) 3_675 3_675
C14 K C16 43.29(7) 3_675 3_675
C15 K C16 24.40(7) 3_675 3_675
C18 K C16 42.70(8) 3_675 3_675
N K C17 154.09(8) . 3_675
S K C17 102.48(6) . 3_675
S K C17 117.84(6) 3_675 3_675
C19 K C17 42.97(8) 3_675 3_675
C14 K C17 50.35(7) 3_675 3_675
C15 K C17 42.85(8) 3_675 3_675
C18 K C17 24.18(7) 3_675 3_675
C16 K C17 24.29(8) 3_675 3_675
N K C2 72.87(7) . .
S K C2 56.30(5) . .
S K C2 148.85(6) 3_675 .
C19 K C2 95.57(7) 3_675 .
C14 K C2 120.38(7) 3_675 .
C15 K C2 131.42(8) 3_675 .
C18 K C2 81.90(7) 3_675 .
C16 K C2 114.68(8) 3_675 .
C17 K C2 91.01(8) 3_675 .
N K Si 27.27(5) . .
S K Si 112.25(3) . .
S K Si 83.28(2) 3_675 .
C19 K Si 176.96(6) 3_675 .
C14 K Si 155.08(6) 3_675 .
C15 K Si 135.27(6) 3_675 .
C18 K Si 152.94(6) 3_675 .
C16 K Si 127.16(6) 3_675 .
C17 K Si 133.99(6) 3_675 .
C2 K Si 84.41(5) . .
N K P1 63.37(5) . .
S K P1 33.053(18) . .
S K P1 120.64(3) 3_675 .
C19 K P1 95.71(5) 3_675 .
C14 K P1 116.73(5) 3_675 .
C15 K P1 138.89(6) 3_675 .
C18 K P1 93.57(6) 3_675 .
C16 K P1 135.11(6) 3_675 .
C17 K P1 111.28(6) 3_675 .
C2 K P1 29.70(5) . .
Si K P1 85.78(2) . .
P1 S K 88.41(3) . .
P1 S K 125.66(4) . 3_675
K S K 77.02(3) . 3_675
C1 P1 C8 105.21(13) . .
C1 P1 C2 110.74(14) . .
C8 P1 C2 103.86(12) . .
C1 P1 S 120.23(11) . .
C8 P1 S 108.79(9) . .
C2 P1 S 106.82(9) . .
C1 P1 K 97.75(10) . .
C8 P1 K 157.02(9) . .
C2 P1 K 66.18(8) . .
S P1 K 58.54(3) . .
N P2 C1 116.46(14) . .
N P2 C14 108.30(12) . .
C1 P2 C14 109.80(14) . .
N P2 C20 114.77(12) . .
C1 P2 C20 105.50(14) . .
C14 P2 C20 100.85(12) . .
N Si C27 113.95(15) . .
N Si C28 112.20(15) . .
C27 Si C28 108.86(19) . .
N Si C26 109.51(14) . .
C27 Si C26 106.60(19) . .
C28 Si C26 105.21(17) . .
N Si K 49.85(8) . .
C27 Si K 134.99(14) . .
C28 Si K 116.11(13) . .
C26 Si K 60.43(12) . .
P2 N Si 133.72(14) . .
P2 N K 122.74(11) . .
Si N K 102.88(10) . .
P1 C1 P2 124.08(18) . .
C7 C2 C3 118.6(3) . .
C7 C2 P1 121.1(2) . .
C3 C2 P1 120.3(2) . .
C7 C2 K 92.06(18) . .
C3 C2 K 95.72(18) . .
P1 C2 K 84.12(10) . .
C4 C3 C2 120.0(3) . .
C5 C4 C3 120.8(3) . .
C6 C5 C4 119.0(3) . .
C5 C6 C7 121.3(3) . .
C6 C7 C2 120.3(3) . .
C13 C8 C9 118.3(3) . .
C13 C8 P1 120.1(2) . .
C9 C8 P1 121.6(2) . .
C10 C9 C8 120.8(3) . .
C11 C10 C9 120.3(3) . .
C10 C11 C12 119.4(3) . .
C11 C12 C13 120.6(3) . .
C8 C13 C12 120.5(3) . .
C15 C14 C19 118.4(3) . .
C15 C14 P2 121.2(2) . .
C19 C14 P2 120.3(2) . .
C15 C14 K 78.05(16) . 3_675
C19 C14 K 76.81(16) . 3_675
P2 C14 K 116.99(12) . 3_675
C16 C15 C14 120.8(3) . .
C16 C15 K 78.41(18) . 3_675
C14 C15 K 77.34(16) . 3_675
C17 C16 C15 120.0(3) . .
C17 C16 K 78.39(19) . 3_675
C15 C16 K 77.19(18) . 3_675
C18 C17 C16 119.8(3) . .
C18 C17 K 77.31(19) . 3_675
C16 C17 K 77.32(19) . 3_675
C17 C18 C19 120.3(3) . .
C17 C18 K 78.51(18) . 3_675
C19 C18 K 76.08(18) . 3_675
C18 C19 C14 120.6(3) . .
C18 C19 K 79.45(18) . 3_675
C14 C19 K 78.37(16) . 3_675
C25 C20 C21 118.5(3) . .
C25 C20 P2 120.5(2) . .
C21 C20 P2 120.9(2) . .
C20 C21 C22 120.6(3) . .
C23 C22 C21 120.3(3) . .
C22 C23 C24 119.9(3) . .
C23 C24 C25 120.0(3) . .
C20 C25 C24 120.6(3) . .

loop_
_geom_bond_atom_site_label_1
_geom_bond_atom_site_label_2
_geom_bond_distance
_geom_bond_site_symmetry_2
K N 2.817(2) .
K S 3.1452(10) .
K S 3.1948(10) 3_675
K C19 3.247(3) 3_675
K C14 3.266(3) 3_675
K C15 3.275(3) 3_675
K C18 3.289(3) 3_675
K C16 3.290(3) 3_675
K C17 3.303(3) 3_675
K C2 3.390(3) .
K Si 3.5929(11) .
K P1 3.6858(10) .
S P1 2.0110(10) .
S K 3.1948(10) 3_675
P1 C1 1.700(3) .
P1 C8 1.818(3) .
P1 C2 1.836(3) .
P2 N 1.572(2) .
P2 C1 1.710(3) .
P2 C14 1.832(3) .
P2 C20 1.835(3) .
Si N 1.688(2) .
Si C27 1.865(4) .
Si C28 1.879(4) .
Si C26 1.883(4) .
C2 C7 1.387(4) .
C2 C3 1.393(4) .
C3 C4 1.384(5) .
C4 C5 1.377(5) .
C5 C6 1.367(5) .
C6 C7 1.375(4) .
C8 C13 1.381(4) .
C8 C9 1.384(4) .
C9 C10 1.383(4) .
C10 C11 1.365(4) .
C11 C12 1.375(4) .
C12 C13 1.382(4) .
C14 C15 1.394(4) .
C14 C19 1.400(4) .
C14 K 3.266(3) 3_675
C15 C16 1.388(4) .
C15 K 3.275(3) 3_675
C16 C17 1.387(4) .
C16 K 3.290(3) 3_675
C17 C18 1.381(4) .
C17 K 3.303(3) 3_675
C18 C19 1.385(4) .
C18 K 3.289(3) 3_675
C19 K 3.247(3) 3_675
C20 C25 1.383(4) .
C20 C21 1.384(4) .
C21 C22 1.388(4) .
C22 C23 1.369(4) .
C23 C24 1.372(4) .
C24 C25 1.394(4) .
